data_7037016
loop_
_publ_author_name
'Sevastianova, Tatiana N.'
'Bodensteiner, Michael'
'Maulieva, Albina F.'
'Davydova, Elena I.'
'Virovets, Alexander V.'
'Peresypkina, Eugenia V.'
'Bal\'azs, G\'abor'
'Gra\&sl, Christian'
'Seidl, Michael'
'Scheer, Manfred'
'Frenking, Gernot'
'Berezovskaya, Ekaterina A.'
'Kazakov, Igor V.'
'Khoroshilova, Olesya V.'
'Timoshkin, Alexey Y.'

_publ_section_title
;
 Versatile structures of group 13 metal halide complexes with 4,4'-bipy:
 from 1D coordination polymers to 2D and 3D metal-organic frameworks.
;
_journal_issue 47
_journal_name_full 'Dalton transactions (Cambridge, England : 2003)'
_journal_page_first 20648
_journal_page_last 20658
_journal_paper_doi 10.1039/c5dt03192c
_journal_volume 44
_journal_year 2015
_chemical_formula_moiety 'C10 H8 Al1.1 Br6 Ga0.9 N2'
_chemical_formula_sum 'C10 H8 Al1.1 Br6 Ga0.9 N2'
_chemical_formula_weight 728.07
_chemical_name_systematic
;
 ? 
;
_space_group_crystal_system monoclinic
_space_group_IT_number 14
_space_group_name_Hall '-P 2ybc'
_space_group_name_H-M_alt 'P 1 21/c 1'
_symmetry_space_group_name_Hall '-P 2ybc'
_symmetry_space_group_name_H-M 'P 1 21/c 1'
_atom_sites_solution_hydrogens geom
_audit_creation_date 2015-09-17
_audit_creation_method
;
Olex2 1.2-alpha
(compiled 2015.09.16 svn.r3215 for OlexSys, GUI svn.r5097)
;
_audit_update_record
;
2015-09-23 deposited with the CCDC.
2015-10-29 downloaded from the CCDC.
;
_cell_angle_alpha 90
_cell_angle_beta 101.699(2)
_cell_angle_gamma 90
_cell_formula_units_Z 4
_cell_length_a 9.7971(2)
_cell_length_b 16.3329(3)
_cell_length_c 12.3295(3)
_cell_measurement_reflns_used 3728
_cell_measurement_temperature 123.15
_cell_measurement_theta_max 66.2050
_cell_measurement_theta_min 4.5350
_cell_volume 1931.92(7)
_computing_cell_refinement
;
CrysAlisPro, Agilent Technologies,
Version 1.171.37.33 (release 27-03-2014 CrysAlis171 .NET)
(compiled Mar 27 2014,17:12:48)
;
_computing_data_collection
;
CrysAlisPro, Agilent Technologies,
Version 1.171.37.33 (release 27-03-2014 CrysAlis171 .NET)
(compiled Mar 27 2014,17:12:48)
;
_computing_data_reduction
;
CrysAlisPro, Agilent Technologies,
Version 1.171.37.33 (release 27-03-2014 CrysAlis171 .NET)
(compiled Mar 27 2014,17:12:48)
;
_computing_molecular_graphics 'Olex2 (Dolomanov et al., 2009)'
_computing_publication_material 'Olex2 (Dolomanov et al., 2009)'
_computing_structure_refinement 'ShelXL (Sheldrick, 2015)'
_computing_structure_solution 'SHELXS-97 (Sheldrick, 1990)'
_diffrn_ambient_temperature 123.15
_diffrn_measured_fraction_theta_full 0.972
_diffrn_measured_fraction_theta_max 0.972
_diffrn_measurement_device_type 'Xcalibur, Ruby, Gemini ultra'
_diffrn_radiation_type CuK\a
_diffrn_radiation_wavelength 1.54184
_diffrn_reflns_av_R_equivalents 0.0356
_diffrn_reflns_av_unetI/netI 0.0371
_diffrn_reflns_Laue_measured_fraction_full 0.972
_diffrn_reflns_Laue_measured_fraction_max 0.972
_diffrn_reflns_limit_h_max 11
_diffrn_reflns_limit_h_min -11
_diffrn_reflns_limit_k_max 17
_diffrn_reflns_limit_k_min -19
_diffrn_reflns_limit_l_max 8
_diffrn_reflns_limit_l_min -14
_diffrn_reflns_number 7300
_diffrn_reflns_point_group_measured_fraction_full 0.972
_diffrn_reflns_point_group_measured_fraction_max 0.972
_diffrn_reflns_theta_full 66.549
_diffrn_reflns_theta_max 66.549
_diffrn_reflns_theta_min 4.554
_exptl_absorpt_coefficient_mu 16.763
_exptl_absorpt_correction_T_max 0.597
_exptl_absorpt_correction_T_min 0.363
_exptl_absorpt_correction_type analytical
_exptl_absorpt_process_details
;
CrysAlisPro, Agilent Technologies,
Version 1.171.37.33 (release 27-03-2014 CrysAlis171 .NET)
(compiled Mar 27 2014,17:12:48)
Analytical numeric absorption correction using a multifaceted crystal
            model based on expressions derived by R.C. Clark & J.S. Reid.
(Clark, R. C. & Reid, J. S. (1995). Acta Cryst. A51, 887-897)
Empirical absorption correction using spherical harmonics,
 implemented in SCALE3 ABSPACK scaling algorithm.
;
_exptl_crystal_colour colourless
_exptl_crystal_colour_primary colourless
_exptl_crystal_density_diffrn 2.503
_exptl_crystal_density_method 'not measured'
_exptl_crystal_description block
_exptl_crystal_F_000 1337
_exptl_crystal_size_max 0.0796
_exptl_crystal_size_mid 0.0474
_exptl_crystal_size_min 0.0414
_refine_diff_density_max 0.736
_refine_diff_density_min -0.796
_refine_diff_density_rms 0.161
_refine_ls_extinction_method none
_refine_ls_goodness_of_fit_ref 0.956
_refine_ls_hydrogen_treatment constr
_refine_ls_matrix_type full
_refine_ls_number_parameters 181
_refine_ls_number_reflns 3323
_refine_ls_number_restraints 0
_refine_ls_restrained_S_all 0.956
_refine_ls_R_factor_all 0.0397
_refine_ls_R_factor_gt 0.0315
_refine_ls_shift/su_max 0.002
_refine_ls_shift/su_mean 0.000
_refine_ls_structure_factor_coef Fsqd
_refine_ls_weighting_details 'w=1/[\s^2^(Fo^2^)+(0.0530P)^2^] where P=(Fo^2^+2Fc^2^)/3'
_refine_ls_weighting_scheme calc
_refine_ls_wR_factor_gt 0.0783
_refine_ls_wR_factor_ref 0.0798
_reflns_Friedel_coverage 0.000
_reflns_number_gt 2698
_reflns_number_total 3323
_reflns_threshold_expression 'I > 2\s(I)'
_cod_data_source_file c5dt03192c2.cif
_cod_data_source_block esd
_cod_depositor_comments 'Adding full bibliography for 7037006--7037016.cif.'
_cod_original_cell_volume 1931.92(8)
_cod_original_formula_sum 'C10 H8 Al1.10 Br6 Ga0.90 N2'
_cod_database_code 7037016
_shelx_space_group_comment
;
The symmetry employed for this shelxl refinement is uniquely defined
by the following loop, which should always be used as a source of
symmetry information in preference to the above space-group names.
They are only intended as comments.
;
_olex2_refinement_description
;
1. Fixed Uiso
 At 1.2 times of:
  All C(H) groups
2. Shared sites
{Ga1, Al1}
{Ga2, Al2}
3. Uiso/Uaniso restraints and constraints
Uanis(Ga1) = Uanis(Al1)
Uanis(Ga2) = Uanis(Al2)
4. Others
 Fixed Sof: Ga1(0.44) Al1(0.56) Ga2(0.46) Al2(0.54)
5.a Aromatic/amide H refined with riding coordinates:
 C1(H1), C2(H2), C4(H4), C5(H5), C7(H7), C8(H8), C9(H9), C10(H10)
;
_shelx_shelxl_version_number 2014/7
_olex2_diffrn_ambient_temperature_device 'Oxford Instruments, CryoJet'
_olex2_submission_special_instructions 'No special instructions were received'

loop_
_space_group_symop_operation_xyz
'x, y, z'
'-x, y+1/2, -z+1/2'
'-x, -y, -z'
'x, -y-1/2, z-1/2'

loop_
_atom_site_label
_atom_site_type_symbol
_atom_site_fract_x
_atom_site_fract_y
_atom_site_fract_z
_atom_site_U_iso_or_equiv
_atom_site_adp_type
_atom_site_occupancy
_atom_site_site_symmetry_order
_atom_site_calc_flag
_atom_site_refinement_flags_posn
_atom_site_refinement_flags_occupancy
_atom_site_disorder_assembly
_atom_site_disorder_group
Br1 Br 0.38203(6) 0.68430(3) 0.91236(4) 0.03429(15) Uani 1 1 d . . . .
Br2 Br 0.16612(5) 0.77229(3) 0.65050(4) 0.02656(13) Uani 1 1 d . . . .
Br3 Br 0.19270(6) 0.89111(3) 0.92028(4) 0.03032(14) Uani 1 1 d . . . .
Br4 Br 1.17628(6) 1.22433(3) 0.58091(5) 0.03451(15) Uani 1 1 d . . . .
Br5 Br 1.36053(7) 1.13018(3) 0.85288(4) 0.03622(15) Uani 1 1 d . . . .
Br6 Br 1.35108(6) 1.01429(3) 0.57965(4) 0.02886(14) Uani 1 1 d . . . .
Ga1 Ga 0.29778(9) 0.80047(5) 0.82137(7) 0.0238(2) Uani 0.44 1 d . P . .
Al1 Al 0.29778(9) 0.80047(5) 0.82137(7) 0.0238(2) Uani 0.56 1 d . P . .
Ga2 Ga 1.24548(9) 1.10608(5) 0.67471(7) 0.0247(2) Uani 0.46 1 d . P A 1
N1 N 0.4641(4) 0.8577(2) 0.7933(3) 0.0233(8) Uani 1 1 d . . . .
N2 N 1.0712(4) 1.0514(2) 0.6923(3) 0.0246(8) Uani 1 1 d . . . .
C1 C 0.5261(6) 0.9184(3) 0.8586(4) 0.0294(11) Uani 1 1 d . . . .
H1 H 0.4866 0.9353 0.9193 0.035 Uiso 1 1 calc R . . .
C2 C 0.6439(6) 0.9570(3) 0.8414(4) 0.0300(11) Uani 1 1 d . . . .
H2 H 0.6845 0.9996 0.8898 0.036 Uiso 1 1 calc R . . .
C3 C 0.7048(5) 0.9339(3) 0.7526(4) 0.0224(10) Uani 1 1 d . . . .
C4 C 0.6398(5) 0.8705(3) 0.6851(4) 0.0251(10) Uani 1 1 d . . . .
H4 H 0.6773 0.8523 0.6240 0.030 Uiso 1 1 calc R . . .
C5 C 0.5223(5) 0.8345(3) 0.7071(4) 0.0252(10) Uani 1 1 d . . . .
H5 H 0.4796 0.7916 0.6602 0.030 Uiso 1 1 calc R . . .
C6 C 0.8309(5) 0.9746(3) 0.7320(4) 0.0218(10) Uani 1 1 d . . . .
C7 C 0.8691(6) 1.0524(3) 0.7721(5) 0.0317(11) Uani 1 1 d . . . .
H7 H 0.8119 1.0810 0.8131 0.038 Uiso 1 1 calc R . . .
C8 C 0.9884(6) 1.0883(3) 0.7532(5) 0.0346(12) Uani 1 1 d . . . .
H8 H 1.0140 1.1408 0.7839 0.041 Uiso 1 1 calc R . . .
C9 C 1.0342(5) 0.9766(3) 0.6512(4) 0.0260(10) Uani 1 1 d . . . .
H9 H 1.0912 0.9502 0.6080 0.031 Uiso 1 1 calc R . . .
C10 C 0.9169(5) 0.9369(3) 0.6693(4) 0.0261(10) Uani 1 1 d . . . .
H10 H 0.8946 0.8839 0.6392 0.031 Uiso 1 1 calc R . . .
Al2 Al 1.24548(9) 1.10608(5) 0.67471(7) 0.0247(2) Uani 0.54 1 d . P A 2

loop_
_atom_site_aniso_label
_atom_site_aniso_U_11
_atom_site_aniso_U_22
_atom_site_aniso_U_33
_atom_site_aniso_U_23
_atom_site_aniso_U_13
_atom_site_aniso_U_12
Br1 0.0419(3) 0.0320(3) 0.0288(3) 0.0087(2) 0.0069(2) 0.0057(2)
Br2 0.0299(3) 0.0272(3) 0.0224(2) -0.00156(19) 0.00494(19) -0.0023(2)
Br3 0.0340(3) 0.0341(3) 0.0246(3) -0.0044(2) 0.0101(2) 0.0009(2)
Br4 0.0419(3) 0.0257(3) 0.0335(3) 0.0039(2) 0.0018(2) 0.0022(2)
Br5 0.0451(3) 0.0358(3) 0.0252(3) 0.0006(2) 0.0011(2) -0.0054(2)
Br6 0.0281(3) 0.0299(3) 0.0303(3) 0.0006(2) 0.0100(2) 0.0023(2)
Ga1 0.0272(5) 0.0253(4) 0.0196(4) 0.0007(3) 0.0062(3) 0.0000(4)
Al1 0.0272(5) 0.0253(4) 0.0196(4) 0.0007(3) 0.0062(3) 0.0000(4)
Ga2 0.0260(5) 0.0239(4) 0.0243(4) 0.0007(3) 0.0052(3) -0.0003(4)
N1 0.026(2) 0.025(2) 0.0191(19) 0.0013(16) 0.0048(15) 0.0020(17)
N2 0.025(2) 0.023(2) 0.027(2) 0.0024(16) 0.0087(16) 0.0013(17)
C1 0.028(3) 0.038(3) 0.023(2) -0.006(2) 0.008(2) -0.003(2)
C2 0.034(3) 0.034(3) 0.023(2) -0.010(2) 0.007(2) -0.004(2)
C3 0.024(2) 0.022(2) 0.021(2) 0.0051(19) 0.0046(18) 0.0050(19)
C4 0.028(3) 0.027(2) 0.023(2) 0.0001(19) 0.012(2) 0.002(2)
C5 0.029(3) 0.026(2) 0.020(2) -0.0023(19) 0.0048(18) -0.002(2)
C6 0.021(2) 0.025(2) 0.020(2) 0.0029(19) 0.0043(17) 0.0063(19)
C7 0.031(3) 0.028(3) 0.040(3) -0.004(2) 0.017(2) 0.000(2)
C8 0.036(3) 0.027(3) 0.042(3) -0.011(2) 0.014(2) 0.002(2)
C9 0.027(3) 0.028(3) 0.023(2) -0.005(2) 0.0055(19) -0.002(2)
C10 0.026(3) 0.025(2) 0.027(3) -0.005(2) 0.0047(19) 0.001(2)
Al2 0.0260(5) 0.0239(4) 0.0243(4) 0.0007(3) 0.0052(3) -0.0003(4)

loop_
_atom_type_symbol
_atom_type_description
_atom_type_scat_dispersion_real
_atom_type_scat_dispersion_imag
_atom_type_scat_source
C C 0.0181 0.0091 'International Tables Vol C Tables 4.2.6.8 and 6.1.1.4'
H H 0.0000 0.0000 'International Tables Vol C Tables 4.2.6.8 and 6.1.1.4'
Al Al 0.2130 0.2455 'International Tables Vol C Tables 4.2.6.8 and 6.1.1.4'
Br Br -0.6763 1.2805 'International Tables Vol C Tables 4.2.6.8 and 6.1.1.4'
Ga Ga -1.2846 0.7763 'International Tables Vol C Tables 4.2.6.8 and 6.1.1.4'
N N 0.0311 0.0180 'International Tables Vol C Tables 4.2.6.8 and 6.1.1.4'

loop_
_geom_angle_atom_site_label_1
_geom_angle_atom_site_label_2
_geom_angle_atom_site_label_3
_geom_angle
Br1 Ga1 Br2 111.59(4)
Br1 Ga1 Br3 115.74(4)
Br2 Ga1 Br3 113.00(4)
N1 Ga1 Br1 104.62(12)
N1 Ga1 Br2 105.45(12)
N1 Ga1 Br3 105.31(12)
Br4 Ga2 Br5 112.24(4)
Br6 Ga2 Br4 114.56(4)
Br6 Ga2 Br5 114.85(4)
N2 Ga2 Br4 105.26(12)
N2 Ga2 Br5 103.90(12)
N2 Ga2 Br6 104.59(12)
C1 N1 Ga1 122.3(3)
C1 N1 C5 117.7(4)
C5 N1 Ga1 119.9(3)
C8 N2 Ga2 119.2(3)
C8 N2 Al2 119.2(3)
C9 N2 Ga2 122.8(3)
C9 N2 C8 117.9(4)
C9 N2 Al2 122.8(3)
N1 C1 H1 118.7
N1 C1 C2 122.7(5)
C2 C1 H1 118.7
C1 C2 H2 119.9
C1 C2 C3 120.3(5)
C3 C2 H2 119.9
C2 C3 C6 121.3(4)
C4 C3 C2 116.8(4)
C4 C3 C6 121.9(4)
C3 C4 H4 120.0
C5 C4 C3 120.0(4)
C5 C4 H4 120.0
N1 C5 C4 122.7(4)
N1 C5 H5 118.7
C4 C5 H5 118.7
C7 C6 C3 121.9(4)
C7 C6 C10 116.8(5)
C10 C6 C3 121.3(4)
C6 C7 H7 119.7
C8 C7 C6 120.6(5)
C8 C7 H7 119.7
N2 C8 C7 122.1(5)
N2 C8 H8 118.9
C7 C8 H8 118.9
N2 C9 H9 118.8
N2 C9 C10 122.5(5)
C10 C9 H9 118.8
C6 C10 H10 120.0
C9 C10 C6 120.0(4)
C9 C10 H10 120.0
Br4 Al2 Br5 112.24(4)
Br6 Al2 Br4 114.56(4)
Br6 Al2 Br5 114.85(4)
N2 Al2 Br4 105.26(12)
N2 Al2 Br5 103.90(12)
N2 Al2 Br6 104.59(12)

loop_
_geom_bond_atom_site_label_1
_geom_bond_atom_site_label_2
_geom_bond_distance
Br1 Ga1 2.2725(10)
Br2 Ga1 2.2830(10)
Br3 Ga1 2.2908(10)
Br4 Ga2 2.2824(10)
Br4 Al2 2.2824(10)
Br5 Ga2 2.2906(10)
Br5 Al2 2.2906(10)
Br6 Ga2 2.2766(10)
Br6 Al2 2.2766(10)
Ga1 N1 1.969(4)
Ga2 N2 1.978(4)
N1 C1 1.343(7)
N1 C5 1.358(6)
N2 C8 1.353(7)
N2 C9 1.344(7)
N2 Al2 1.978(4)
C1 H1 0.9500
C1 C2 1.369(7)
C2 H2 0.9500
C2 C3 1.400(7)
C3 C4 1.399(7)
C3 C6 1.470(7)
C4 H4 0.9500
C4 C5 1.368(7)
C5 H5 0.9500
C6 C7 1.387(7)
C6 C10 1.397(7)
C7 H7 0.9500
C7 C8 1.370(8)
C8 H8 0.9500
C9 H9 0.9500
C9 C10 1.376(7)
C10 H10 0.9500

loop_
_geom_torsion_atom_site_label_1
_geom_torsion_atom_site_label_2
_geom_torsion_atom_site_label_3
_geom_torsion_atom_site_label_4
_geom_torsion
Ga1 N1 C1 C2 178.2(4)
Ga1 N1 C5 C4 -178.3(4)
Ga2 N2 C8 C7 -177.5(4)
Ga2 N2 C9 C10 176.1(4)
N1 C1 C2 C3 0.2(8)
N2 C9 C10 C6 0.4(8)
C1 N1 C5 C4 -0.1(7)
C1 C2 C3 C4 -0.3(7)
C1 C2 C3 C6 179.7(5)
C2 C3 C4 C5 0.3(7)
C2 C3 C6 C7 -21.9(7)
C2 C3 C6 C10 159.0(5)
C3 C4 C5 N1 -0.1(7)
C3 C6 C7 C8 178.9(5)
C3 C6 C10 C9 179.9(4)
C4 C3 C6 C7 158.1(5)
C4 C3 C6 C10 -20.9(7)
C5 N1 C1 C2 0.0(8)
C6 C3 C4 C5 -179.7(4)
C6 C7 C8 N2 2.2(9)
C7 C6 C10 C9 0.8(7)
C8 N2 C9 C10 -0.3(7)
C9 N2 C8 C7 -1.0(8)
C10 C6 C7 C8 -2.0(7)
Al2 N2 C8 C7 -177.5(4)
Al2 N2 C9 C10 176.1(4)
